data_2102517
loop_
_publ_author_name
'Prof. Clemente Dore Augusto'
'Prof. Marzotto Armando'

_publ_section_title
;
 30 Space-group corrections: two examples of false polymorphism and one
 of incorrect interpretation of the fine details of an IR spectrum
;
_journal_issue 3
_journal_name_full 'Acta Crystallographica Section B'
_journal_page_first 287
_journal_page_last 292
_journal_paper_doi 10.1107/S0108768104006391
_journal_volume 60
_journal_year 2004
_chemical_formula_moiety 'C10 H12 N4 O8 P, 2.5 (H2 O), 8(H2 O)'
_chemical_formula_sum 'C10 H33 N4 O18.5 P'
_chemical_formula_weight 536.38
_chemical_name_systematic
;
Insine 5'-monphosphate nnahydrate
;
_space_group_IT_number 20
_symmetry_cell_setting orthorhombic
_symmetry_space_group_name_Hall 'C 2c 2'
_symmetry_space_group_name_H-M 'C 2 2 21'
_atom_sites_solution_hydrogens ' ?               '
_atom_sites_solution_primary ' ?               '
_atom_sites_solution_secondary ' ?               '
_cell_angle_alpha 90
_cell_angle_beta 90
_cell_angle_gamma 90
_cell_formula_units_Z 8
_cell_length_a 23.1914(10)
_cell_length_b 8.6500(10)
_cell_length_c 21.9000(10)
_cell_measurement_temperature 0
_cell_volume 4393.3(6)
_computing_publication_material 'PLATON (Spek, 1990)'
_diffrn_radiation_type MoK\\a
_diffrn_radiation_wavelength 0.71073
_diffrn_reflns_reduction_process
;
 ?
;
_exptl_absorpt_coefficient_mu 0.219
_exptl_absorpt_correction_type ' ?               '
_exptl_crystal_colour ' ?               '
_exptl_crystal_density_diffrn 1.621
_exptl_crystal_density_method 'nt Measured'
_exptl_crystal_description ' ?               '
_exptl_crystal_F_000 2272
_refine_ls_abs_structure_details 'Flack H.D. (1983), Acta Cryst. A39, 876-881'
_refine_ls_extinction_method ' ?               '
_refine_ls_hydrogen_treatment 'see text         '
_refine_ls_number_restraints 0
_refine_ls_weighting_scheme ?
_cod_data_source_file bs0022.cif
_cod_data_source_block 9
_cod_depositor_comments
;
The following automatic conversions were performed:
'_symmetry_cell_setting' value 'Orthorhombic' changed to 'orthorhombic'
according to '/home/saulius/struct/CIF-dictionaries/cif_core.dic'
dictionary named 'cif_core.dic' version 2.4.1 from 2010-06-29.

Automatic conversion script
Id: cif_fix_enum 1527 2010-12-29 10:47:43Z saulius 

The following automatic conversions were performed:

'_symmetry_cell_setting' value 'Orthorhombic' changed to
'orthorhombic' according to
/home/saulius/struct/CIF-dictionaries/cif_core.dic dictionary named
'cif_core.dic' version 2.4.1 from 2010-06-29.

Automatic conversion script
Id: cif_fix_values 1715 2011-07-08 13:25:40Z adriana 
;
_cod_original_formula_sum 'C10 H33 N4 O18.50 P'
_cod_database_code 2102517

loop_
_symmetry_equiv_pos_as_xyz
x,y,z
-x,-y,1/2+z
x,-y,-z
-x,y,1/2-z
1/2+x,1/2+y,z
1/2-x,1/2-y,1/2+z
1/2+x,1/2-y,-z
1/2-x,1/2+y,1/2-z

loop_
_atom_site_label
_atom_site_fract_x
_atom_site_fract_y
_atom_site_fract_z
_atom_site_U_iso_or_equiv
_atom_site_thermal_displace_type
_atom_site_occupancy
_atom_site_type_symbol
P1 0.12285 0.11165 0.2228 0.02 Uiso 1 P
O1 0.09027 0.00897 0.1788 0.02 Uiso 1 O
O2 0.19038 0.10198 0.2032 0.02 Uiso 1 O
O3 0.10808 0.28018 0.21455 0.02 Uiso 1 O
O4 0.1186 0.05475 0.28705 0.02 Uiso 1 O
O5 0.27233 -0.02242 0.1171 0.02 Uiso 1 O
O6 0.36817 0.27928 0.1555 0.02 Uiso 1 O
O7 0.3752 -0.00210 0.2031 0.02 Uiso 1 O
O8 0.24465 0.43745 -0.12720 0.02 Uiso 1 O
N1 0.2794 0.1908 0.0529 0.02 Uiso 1 N
N2 0.21102 0.30508 -0.00200 0.02 Uiso 1 N
N3 0.36167 0.22767 -0.01370 0.02 Uiso 1 N
N4 0.33413 0.35833 -0.10370 0.02 Uiso 1 N
C1 0.21635 -0.04615 0.21065 0.02 Uiso 1 C
C2 0.27540 -0.05215 0.1825 0.02 Uiso 1 C
C3 0.30827 0.10012 0.10215 0.02 Uiso 1 C
C4 0.31697 0.19173 0.16070 0.02 Uiso 1 C
C5 0.31955 0.0621 0.2074 0.02 Uiso 1 C
C6 0.22312 0.22523 0.04925 0.02 Uiso 1 C
C7 0.26235 0.31375 -0.03120 0.02 Uiso 1 C
C8 0.30602 0.24072 0.00120 0.02 Uiso 1 C
C9 0.37225 0.28225 -0.06795 0.02 Uiso 1 C
C10 0.27643 0.37638 -0.09065 0.02 Uiso 1 C
O25 0.03565 0.01155 0.3171 0.02 Uiso 0.5 O
O27 0.02365 -0.05735 0.33945 0.02 Uiso 1 O
O28 0.02108 0.08377 0.3542 0.02 Uiso 1 O
O17 0.041 0.64355 0.3152 0.02 Uiso 1 O
O19 0.0573 0.7091 0.20015 0.02 Uiso 1 O
O21 0.12765 0.5 0 0.02 Uiso 0.5 O
O22 0.12888 0.50378 0.12845 0.02 Uiso 1 O
O23 0 0.4153 0.25 0.02 Uiso 0.5 O
O26 0.115 0.91725 0.0637 0.02 Uiso 1 O
O31 0.46338 0.12762 0.066 0.02 Uiso 1 O
O32 0.47328 0.35322 0.054 0.02 Uiso 1 O
O35 0.0413 0.344 0.421 0.02 Uiso 0.5 O
O36 0.05065 0.62575 0.0712 0.02 Uiso 0.5 O

loop_
_atom_type_symbol
_atom_type_description
_atom_type_scat_dispersion_real
_atom_type_scat_dispersion_imag
_atom_type_scat_source
P P 0.1023 0.0942 'International Tables Vol C Tables 4.2.6.8 and 6.1.1.4'
O O 0.0106 0.0060 'International Tables Vol C Tables 4.2.6.8 and 6.1.1.4'
N N 0.0061 0.0033 'International Tables Vol C Tables 4.2.6.8 and 6.1.1.4'
C C 0.0033 0.0016 'International Tables Vol C Tables 4.2.6.8 and 6.1.1.4'

loop_
_geom_angle_atom_site_label_1
_geom_angle_atom_site_label_2
_geom_angle_atom_site_label_3
_geom_angle
_geom_angle_publ_flag
O1 P1 O2 106.42 y
O1 P1 O3 112.19 y
O1 P1 O4 111.94 y
O2 P1 O3 103.7 y
O2 P1 O4 107.17 y
O3 P1 O4 114.6 y
P1 O2 C1 115.03 y
C2 O5 C3 109.72 y
C3 N1 C6 126.62 y
C3 N1 C8 124.4 y
C6 N1 C8 108.76 y
C6 N2 C7 103.82 y
C8 N3 C9 111.98 y
C9 N4 C10 124.78 y
O2 C1 C2 111.67 y
O5 C2 C1 110.65 y
O5 C2 C5 105.67 y
C1 C2 C5 116.3 n
O5 C3 N1 107.61 y
O5 C3 C4 106.19 y
N1 C3 C4 113.27 y
O6 C4 C3 108.83 y
O6 C4 C5 114.64 y
C3 C4 C5 100.85 n
O7 C5 C2 109.64 y
O7 C5 C4 106.39 y
C2 C5 C4 102.2 n
N1 C6 N2 111.48 y
N2 C7 C8 112.02 y
N2 C7 C10 130.1 y
C8 C7 C10 117.73 n
N1 C8 N3 127.95 y
N1 C8 C7 103.81 y
N3 C8 C7 128.18 y
N3 C9 N4 125.58 y
O8 C10 N4 120.28 y
O8 C10 C7 128.41 y
N4 C10 C7 111.31 y

loop_
_geom_bond_atom_site_label_1
_geom_bond_atom_site_label_2
_geom_bond_distance
_geom_bond_publ_flag
P1 O1 1.5127 y
P1 O2 1.626 y
P1 O3 1.5083 y
P1 O4 1.4939 y
O2 C1 1.4252 y
O5 C2 1.4569 y
O5 C3 1.3876 y
O6 C4 1.4129 y
O7 C5 1.4082 y
O8 C10 1.2095 y
O25 O28 1.0792 y
N1 C6 1.3411 y
N1 C8 1.36 y
N1 C3 1.4923 y
N2 C6 1.3474 y
N2 C7 1.3534 y
N3 C9 1.3018 y
N3 C8 1.336 y
N4 C9 1.3519 y
N4 C10 1.3772 y
C1 C2 1.5027 n
C2 C5 1.5239 n
C3 C4 1.5208 n
C4 C5 1.5188 n
C7 C8 1.3886 n
C7 C10 1.4475 n

loop_
_geom_contact_atom_site_label_1
_geom_contact_atom_site_label_2
_geom_contact_distance
_geom_contact_site_symmetry_2
_geom_contact_publ_flag
P1 O25 3.0173 . n
O1 O19 2.7443 1_545 n
O1 O26 2.7041 1_545 n
O1 O25 2.9217 4_555 n
O1 O28 2.7585 4_555 n
O2 O5 2.8854 . n
O2 C4 3.1761 . n
O3 O22 2.7439 . n
O3 O23 2.8725 . n
O3 O23 2.8725 4_555 n
O3 O7 2.6362 8_555 n
O3 C5 3.4184 8_555 n
O4 O25 2.0672 . n
O4 O28 2.7094 . n
O4 N4 2.7371 6_555 n
O4 O6 2.712 8_545 n
O5 O2 2.8854 . n
O5 O7 3.0446 . n
O5 N4 3.2531 3_555 n
O5 C7 3.1532 3_555 n
O5 C8 3.2997 3_555 n
O5 C9 3.4029 3_555 n
O5 C10 3.1175 3_555 n
O6 O7 2.6528 . n
O6 O31 3.2308 . n
O6 N1 3.1421 . n
O6 O4 2.712 8_555 n
O6 O17 2.4955 8_545 n
O6 O25 3.0614 8_555 n
O7 O5 3.0446 . n
O7 O6 2.6528 . n
O7 O23 3.1531 5_545 n
O7 O3 2.6362 8_545 n
O7 O17 2.3505 8_545 n
O7 O19 3.2058 8_545 n
O7 O23 3.1531 8_545 n
O8 N2 3.072 . n
O8 O22 2.7327 3_565 n
O8 C6 3.4172 3_565 n
O17 C5 3.3467 8_555 n
O17 O25 3.1859 1_565 n
O17 O19 2.3731 4_555 n
O17 O23 2.6155 4_555 n
O17 O6 2.4955 8_555 n
O17 O7 2.3505 8_555 n
O17 O19 2.6101 . n
O17 O23 2.6155 . n
O17 C4 3.3618 8_555 n
O17 O31 2.6073 8_555 n
O19 O22 2.8941 . n
O19 O17 2.6101 . n
O19 O23 3.0686 4_555 n
O19 O23 3.0686 . n
O19 O36 2.9187 . n
O19 O7 3.2058 8_555 n
O21 O36 2.6083 . n
O21 N2 2.5657 . n
O21 O22 2.8134 . n
O21 N2 2.5657 3_565 n
O21 O22 2.8134 3_565 n
O22 O3 2.7439 . n
O22 O21 2.8134 3_565 n
O22 O8 2.7327 3_565 n
O22 O36 2.4447 . n
O22 O19 2.8941 . n
O22 O21 2.8134 . n
O23 O17 2.6155 . n
O23 O19 3.0686 . n
O23 O3 2.8725 4_555 n
O23 O19 3.0686 4_555 n
O23 O3 2.8725 . n
O23 O7 3.1531 8_555 n
O25 O32 3.1444 8_545 n
O25 O4 2.0672 . n
O25 P1 3.0173 . n
O25 O6 3.0614 8_545 n
O25 O1 2.9217 4_555 n
O25 O17 3.1859 1_545 n
O26 N2 3.2378 3_565 n
O26 O36 2.9346 . n
O28 O1 2.7585 4_555 n
O28 O35 2.7252 . n
O28 O4 2.7094 . n
O28 C9 3.2202 6_555 n
O28 O32 2.8348 8_545 n
O31 O32 1.9824 . n
O31 O6 3.2308 . n
O31 O35 3.1868 6_554 n
O31 O17 2.6073 8_545 n
O31 N3 3.0593 . n
O32 O28 2.8348 8_555 n
O32 O25 3.1444 8_555 n
O32 O31 1.9824 . n
O32 N3 3.1745 . n
O35 O28 2.7252 . n
O35 O31 2.4722 8_555 n
O35 N3 2.7374 6_555 n
O35 C9 2.2958 6_555 n
O36 O26 2.9346 . n
O36 O19 2.9187 . n
O36 O21 2.6083 . n
O36 O22 2.4447 . n
O36 O21 2.6083 3_565 n
N1 O6 3.1421 . n
N2 O21 2.5657 . n
N2 O21 2.5657 3_565 n
N2 O8 3.072 . n
N2 O26 3.2378 3_565 n
N3 O32 3.1745 . n
N3 O35 2.7374 6_554 n
N3 O31 3.0593 . n
N4 C2 3.442 3_555 n
N4 O4 2.7371 6_554 n
N4 O5 3.2531 3_555 n
C2 C10 3.4514 3_555 n
C2 N4 3.442 3_555 n
C4 O17 3.3618 8_545 n
C4 O2 3.1761 . n
C5 O3 3.4184 8_545 n
C5 O17 3.3467 8_545 n
C6 O8 3.4172 3_565 n
C7 O5 3.1532 3_555 n
C7 C7 3.4999 3_565 n
C8 O5 3.2997 3_555 n
C9 O5 3.4029 3_555 n
C9 O28 3.2202 6_554 n
C9 O35 2.2958 6_554 n
C10 O5 3.1175 3_555 n
C10 C2 3.4514 3_555 n

loop_
_geom_torsion_atom_site_label_1
_geom_torsion_atom_site_label_2
_geom_torsion_atom_site_label_3
_geom_torsion_atom_site_label_4
_geom_torsion
_geom_torsion_publ_flag
O1 P1 O2 C1 -65.28 n
O3 P1 O2 C1 176.22 n
O4 P1 O2 C1 54.64 n
P1 O2 C1 C2 170.96 n
C3 O5 C2 C5 -2.20 n
C2 O5 C3 N1 -143.71 n
C3 O5 C2 C1 124.49 n
C2 O5 C3 C4 -22.12 n
C3 N1 C8 N3 -4.29 n
C6 N1 C8 N3 -179.19 n
C6 N1 C8 C7 3.15 n
C6 N1 C3 O5 40.54 n
C3 N1 C6 N2 -178.22 n
C3 N1 C8 C7 178.05 n
C8 N1 C3 C4 109.51 n
C8 N1 C3 O5 -133.44 n
C6 N1 C3 C4 -76.51 n
C8 N1 C6 N2 -3.47 n
C7 N2 C6 N1 2.14 n
C6 N2 C7 C8 -0.08 n
C6 N2 C7 C10 175.32 n
C8 N3 C9 N4 6.57 n
C9 N3 C8 N1 177.21 n
C9 N3 C8 C7 -5.68 n
C10 N4 C9 N3 -6.82 n
C9 N4 C10 C7 4.48 n
C9 N4 C10 O8 -175.11 n
O2 C1 C2 C5 59.59 n
O2 C1 C2 O5 -60.96 n
O5 C2 C5 C4 25.23 n
C1 C2 C5 O7 149.48 n
C1 C2 C5 C4 -97.95 n
O5 C2 C5 O7 -87.34 n
O5 C3 C4 O6 158.08 n
N1 C3 C4 O6 -84.03 n
O5 C3 C4 C5 37.16 n
N1 C3 C4 C5 155.05 n
O6 C4 C5 O7 -38.56 n
O6 C4 C5 C2 -153.52 n
C3 C4 C5 O7 78.15 n
C3 C4 C5 C2 -36.81 n
C10 C7 C8 N3 4.42 n
N2 C7 C10 O8 1.15 n
N2 C7 C10 N4 -178.40 n
C8 C7 C10 O8 176.32 n
C8 C7 C10 N4 -3.22 n
N2 C7 C8 N1 -1.91 n
N2 C7 C8 N3 -179.56 n
C10 C7 C8 N1 -177.92 n
